data_2003664
loop_
_publ_author_name
'Ianelli, S.'
'Nardelli, M.'
'Doggi, F.'
'Norcini, G.'
'Santangelo, F.'

_publ_section_title
;
 Hydrogen-Bonding Stabilization of <i>N</i>-Methyldopamine
 4-<i>O</i>-Dihydrogenphosphate in HCl Acidic Solution: Synthesis of
 Z2055, a New Dopaminergic Prodrug
;
_journal_issue 7
_journal_name_full 'Acta Crystallographica Section C'
_journal_page_first 1338
_journal_page_last 1341
_journal_paper_doi 10.1107/S0108270194014721
_journal_volume 51
_journal_year 1995
_chemical_compound_source
;
chemical synthesis (see Comment)
;
_chemical_formula_analytical 'C9 H15 Cl N O5 P'
_chemical_formula_moiety 'C9 H15 Cl N O5 P'
_chemical_formula_sum 'C9 H15 Cl N O5 P'
_chemical_formula_weight 283.65
_chemical_melting_point 449.5(15)
_chemical_name_systematic
;
 4-[2-(methylamino)ethyl]-1,2-benzenediol 1-(dihydrogenphospate)
 hydrochloride
;
_space_group_IT_number 61
_symmetry_cell_setting orthorhombic
_symmetry_space_group_name_Hall '-P 2ac 2ab'
_symmetry_space_group_name_H-M 'P b c a'
_cell_angle_alpha 90
_cell_angle_beta 90
_cell_angle_gamma 90
_cell_formula_units_Z 8
_cell_length_a 26.60(1)
_cell_length_b 12.219(2)
_cell_length_c 7.822(2)
_cell_measurement_radiation CuK\a~1~
_cell_measurement_reflns_used 30
_cell_measurement_temperature 293(2)
_cell_measurement_theta_max 37.67
_cell_measurement_theta_min 14.06
_cell_measurement_wavelength 1.540562
_cell_volume 2542.3(12)
_computing_cell_refinement 'LQPARM (Nardelli & Mangia, 1984)'
_computing_data_collection 'local programs'
_computing_data_reduction 'local programs'
_computing_molecular_graphics
;
ORTEP (Johnson, 1965) and PLUTO (Motherwell & Clegg, 1978)
;
_computing_publication_material
;
PARST (Nardelli, 1983) and PARSTCIF (Nardelli, 1991)
;
_computing_structure_refinement 'SHELXL93 (Sheldrick, 1995)'
_computing_structure_solution 'SIR92 (Altomare et al., 1994)'
_diffrn_ambient_temperature 293(2)
_diffrn_measurement_device 'Siemens AED'
_diffrn_measurement_method \q/2\q
_diffrn_radiation_monochromator Ni-filtered
_diffrn_radiation_source 'fine-focus sealed tube'
_diffrn_radiation_type CuK\a
_diffrn_radiation_wavelength 1.54178
_diffrn_reflns_av_R_equivalents 0.1094
_diffrn_reflns_av_sigmaI/netI 0.1098
_diffrn_reflns_limit_h_max 31
_diffrn_reflns_limit_h_min -32
_diffrn_reflns_limit_k_max 14
_diffrn_reflns_limit_k_min -2
_diffrn_reflns_limit_l_max 9
_diffrn_reflns_limit_l_min -5
_diffrn_reflns_number 4744
_diffrn_reflns_reduction_process
;
standard
;
_diffrn_reflns_theta_max 70.09
_diffrn_reflns_theta_min 3.32
_diffrn_standards_decay_% 'no significant variation'
_diffrn_standards_interval_count 50
_diffrn_standards_number 1
_exptl_absorpt_coefficient_mu 3.975
_exptl_absorpt_correction_type none
_exptl_crystal_colour colourless
_exptl_crystal_density_diffrn 1.482
_exptl_crystal_description
;
very thin plates
;
_exptl_crystal_F_000 1184
_exptl_crystal_size_max 0.35
_exptl_crystal_size_mid 0.28
_exptl_crystal_size_min 0.12
_refine_diff_density_max 0.700
_refine_diff_density_min -0.667
_refine_ls_extinction_coef 0.001(0)
_refine_ls_extinction_method 'SHELXL93 (Sheldrick, 1995)'
_refine_ls_goodness_of_fit_all 1.270
_refine_ls_goodness_of_fit_obs 1.325
_refine_ls_hydrogen_treatment refall
_refine_ls_matrix_type full
_refine_ls_number_parameters 215
_refine_ls_number_reflns 2412
_refine_ls_number_restraints 0
_refine_ls_restrained_S_all 1.270
_refine_ls_restrained_S_obs 1.325
_refine_ls_R_factor_all 0.1368
_refine_ls_R_factor_obs 0.1077
_refine_ls_shift/esd_max 0.002
_refine_ls_shift/esd_mean 0.000
_refine_ls_structure_factor_coef Fsqd
_refine_ls_weighting_scheme
;w = 1/[\s^2^(F~o~^2^) + (0.0756P)^2^ + 3.3468P]
 where P = (F~o~^2^ + 2F~c~^2^)/3
;
_refine_ls_wR_factor_all 0.2299
_refine_ls_wR_factor_obs 0.2085
_reflns_number_observed 1838
_reflns_number_total 2412
_reflns_observed_criterion I>2\s(I)
_cod_data_source_file ha1141.cif
_cod_data_source_block X
_cod_depositor_comments
;
The following automatic conversions were performed:

'_chemical_melting_point' value '448-451 K' was changed to
'449.5(15)' - the average value was taken and precision was
estimated.

Automatic conversion script
Id: cif_fix_values 1715 2011-07-08 13:25:40Z adriana 
;
_cod_original_cell_volume 2542.0(10)
_cod_database_code 2003664

loop_
_symmetry_equiv_pos_as_xyz
'x, y, z'
'-x+1/2, -y, z+1/2'
'x+1/2, -y+1/2, -z'
'-x, y+1/2, -z+1/2'
'-x, -y, -z'
'x-1/2, y, -z-1/2'
'-x-1/2, y-1/2, z'
'x, -y-1/2, z-1/2'

loop_
_atom_site_aniso_label
_atom_site_aniso_U_11
_atom_site_aniso_U_12
_atom_site_aniso_U_13
_atom_site_aniso_U_22
_atom_site_aniso_U_23
_atom_site_aniso_U_33
P1 0.0316(8) -0.0030(7) 0.0018(6) 0.0356(9) -0.0033(8) 0.0338(8)
Cl 0.0324(8) 0.0058(8) 0.0032(7) 0.0417(10) 0.0016(8) 0.0565(10)
O1 0.0333(25) -0.0191(25) 0.0095(21) 0.0602(36) -0.0052(27) 0.0496(29)
O2 0.0681(34) 0.0017(22) 0.0104(25) 0.0363(29) -0.0084(26) 0.0411(29)
O3 0.0558(29) 0.0016(23) -0.0119(21) 0.0530(31) 0.0010(27) 0.0348(24)
O4 0.0258(20) -0.0054(19) 0.0038(17) 0.0388(26) -0.0055(20) 0.0349(22)
O5 0.0368(27) 0.0153(23) 0.0112(22) 0.0448(29) 0.0102(24) 0.0530(30)
N1 0.0258(26) -0.0012(25) -0.0025(21) 0.0380(32) -0.0001(25) 0.0350(29)
C1 0.0287(30) -0.0057(27) -0.0047(25) 0.0476(39) 0.0014(31) 0.0304(31)
C2 0.0369(36) 0.0073(29) 0.0004(27) 0.0387(36) -0.0070(32) 0.0323(32)
C3 0.0295(31) 0.0016(27) -0.0058(25) 0.0363(34) 0.0070(29) 0.0321(30)
C4 0.0245(28) -0.0003(28) -0.0038(25) 0.0476(39) -0.0036(32) 0.0324(32)
C5 0.0350(34) 0.0114(30) -0.0039(28) 0.0443(40) -0.0035(33) 0.0370(36)
C6 0.0298(32) 0.0115(34) -0.0036(30) 0.0438(40) 0.0112(33) 0.0528(40)
C7 0.0292(32) -0.0003(32) 0.0005(26) 0.0447(42) 0.0004(32) 0.0354(35)
C8 0.0241(31) -0.0044(33) -0.0014(27) 0.0437(43) 0.0149(31) 0.0471(40)
C9 0.0438(44) -0.0061(39) -0.0092(36) 0.0510(51) -0.0019(43) 0.0513(47)

loop_
_atom_site_label
_atom_site_fract_x
_atom_site_fract_y
_atom_site_fract_z
_atom_site_U_iso_or_equiv
_atom_site_thermal_displace_type
_atom_site_calc_attached_atom
_atom_site_type_symbol
P1 0.42232(6) 0.1541(2) 0.0551(2) 0.0337(5) aniso . P
Cl 0.56593(6) 0.1587(2) -0.1026(2) 0.0435(5) aniso . Cl
O1 0.4591(2) 0.0986(5) -0.0711(6) 0.048(2) aniso . O
O2 0.4169(2) 0.2756(4) 0.0197(7) 0.048(2) aniso . O
O3 0.4317(2) 0.1351(4) 0.2384(6) 0.048(2) aniso . O
O4 0.3732(1) 0.0923(4) -0.0071(5) 0.033(1) aniso . O
O5 0.3343(2) -0.0587(4) 0.2284(6) 0.045(2) aniso . O
N1 0.0879(2) 0.1002(5) 0.2071(7) 0.033(2) aniso . N
C1 0.2304(2) 0.1333(6) 0.2037(8) 0.036(2) aniso . C
C2 0.2600(2) 0.0446(6) 0.2479(8) 0.036(2) aniso . C
C3 0.3080(2) 0.0329(5) 0.1832(8) 0.033(2) aniso . C
C4 0.3261(2) 0.1110(6) 0.0695(8) 0.035(2) aniso . C
C5 0.2980(3) 0.2007(6) 0.0292(9) 0.039(2) aniso . C
C6 0.2498(3) 0.2127(7) 0.0961(9) 0.042(2) aniso . C
C7 0.1768(2) 0.1431(6) 0.2690(9) 0.036(2) aniso . C
C8 0.1410(2) 0.0820(7) 0.1523(10) 0.038(2) aniso . C
C9 0.0500(3) 0.0463(8) 0.0940(11) 0.049(3) aniso . C
H1O 0.4942(29) 0.1176(67) -0.0665(88) 0.053(23) iso O1 H
H2O 0.4218(24) 0.2964(59) -0.0817(87) 0.033(19) iso O2 H
H5O 0.3639(31) -0.0639(68) 0.1877(96) 0.059(25) iso O5 H
H1N1 0.0801(24) 0.1775(57) 0.1910(84) 0.037(18) iso N1 H
H1N2 0.0794(31) 0.0656(80) 0.317(12) 0.085(31) iso N1 H
H2 0.2514(23) -0.0129(50) 0.3037(72) 0.024(16) iso C2 H
H5 0.3062(26) 0.2549(63) -0.0480(84) 0.046(20) iso C5 H
H6 0.2322(22) 0.2777(51) 0.0749(68) 0.022(15) iso C6 H
H7A 0.1684(32) 0.2180(80) 0.273(12) 0.091(33) iso C7 H
H7B 0.1744(24) 0.1103(54) 0.3735(86) 0.038(18) iso C7 H
H8A 0.1489(27) 0.0181(57) 0.1714(84) 0.036(20) iso C8 H
H8B 0.1461(31) 0.1204(67) 0.034(11) 0.079(28) iso C8 H
H9A 0.0576(29) -0.0235(66) 0.0949(88) 0.045(22) iso C9 H
H9B 0.0154(33) 0.0750(73) 0.1352(98) 0.065(25) iso C9 H
H9C 0.0572(29) 0.0807(70) -0.022(10) 0.061(23) iso C9 H

loop_
_atom_type_symbol
_atom_type_description
_atom_type_number_in_cell
_atom_type_scat_dispersion_real
_atom_type_scat_dispersion_imag
_atom_type_scat_source
P Phosphorus 8 0.2955 0.4335 'International Tables Vol C Tables 4.2.6.8 and 6.1.1.4'
Cl Chlorine 8 0.3639 0.7018 'International Tables Vol C Tables 4.2.6.8 and 6.1.1.4'
O Oxygen 40 0.0492 0.0322 'International Tables Vol C Tables 4.2.6.8 and 6.1.1.4'
N Nitrogen 8 0.0311 0.0180 'International Tables Vol C Tables 4.2.6.8 and 6.1.1.4'
C Carbon 72 0.0181 0.0091 'International Tables Vol C Tables 4.2.6.8 and 6.1.1.4'
H Hydrogen 120 0.0000 0.0000 'International Tables Vol C Tables 4.2.6.8 and 6.1.1.4'

loop_
_geom_angle_atom_site_label_1
_geom_angle_atom_site_label_2
_geom_angle_atom_site_label_3
_geom_angle
_geom_angle_publ_flag
O3 P1 O2 110.3(3) yes
O3 P1 O1 116.4(3) yes
O2 P1 O1 111.9(3) yes
O3 P1 O4 111.3(3) yes
O2 P1 O4 109.3(3) yes
O1 P1 O4 96.7(2) yes
C4 O4 P1 121.7(4) yes
C8 N1 C9 113.7(6) yes
C6 C1 C2 119.3(6) yes
C6 C1 C7 120.0(6) yes
C2 C1 C7 120.7(6) yes
C3 C2 C1 121.0(6) yes
O5 C3 C2 117.6(6) yes
O5 C3 C4 123.3(6) yes
C2 C3 C4 119.0(6) yes
C5 C4 C3 120.6(6) yes
C5 C4 O4 121.3(6) yes
C3 C4 O4 118.1(6) yes
C4 C5 C6 120.2(6) yes
C1 C6 C5 119.9(7) yes
C8 C7 C1 110.4(5) yes
N1 C8 C7 110.3(5) yes

loop_
_geom_bond_atom_site_label_1
_geom_bond_atom_site_label_2
_geom_bond_distance
_geom_bond_publ_flag
P1 O3 1.474(5) yes
P1 O2 1.517(5) yes
P1 O1 1.546(5) yes
P1 O4 1.586(4) yes
O4 C4 1.406(7) yes
O5 C3 1.366(7) yes
N1 C8 1.491(8) yes
N1 C9 1.495(9) yes
C1 C6 1.383(10) yes
C1 C2 1.384(9) yes
C1 C7 1.520(8) yes
C2 C3 1.380(9) yes
C3 C4 1.391(9) yes
C4 C5 1.364(9) yes
C5 C6 1.394(9) yes
C7 C8 1.516(9) yes

loop_
_geom_contact_atom_site_label_1
_geom_contact_atom_site_label_2
_geom_contact_distance
P1 C4 2.615(6)
Cl O1 2.945(5)
O1 O2 2.538(7)
O1 O3 2.567(7)
O2 O4 2.532(7)
O3 O4 2.528(6)
O4 O5 2.806(7)
C1 C4 2.768(9)
C2 C5 2.755(10)
C2 C7 2.525(9)
C3 C6 2.772(10)
C6 C7 2.515(10)

loop_
_cod_changelog_entry_id
_cod_changelog_entry_author
_cod_changelog_entry_date
_cod_changelog_entry_text
1 'Vaitkus, Antanas' 2023-12-15T19:36:30+02:00
;
 Corrected the ATOM_TYPE loop after consulting the original supplementary
 material CIF file.
;
